data_4134093
loop_
_publ_author_name
'Wang, Wei'
'Zhu, Haofu'
'Feng, Lei'
'Yu, Qun'
'Hao, Jing-Cheng'
'Zhu, Rongxiu'
'Wang, Yao'

_publ_section_title
;
 Dual Chalcogen-Chalcogen Bonding Catalysis.
;
_journal_name_full 'Journal of the American Chemical Society'
_journal_paper_doi 10.1021/jacs.9b12610
_journal_year 2020
_chemical_formula_moiety 'C24 H20 P S, B F4'
_chemical_formula_sum 'C24 H20 B F4 P S'
_chemical_formula_weight 458.24
_space_group_crystal_system monoclinic
_space_group_IT_number 14
_space_group_name_Hall '-P 2yn'
_space_group_name_H-M_alt 'P 1 21/n 1'
_atom_sites_solution_hydrogens geom
_atom_sites_solution_primary dual
_audit_creation_date 2019-09-29
_audit_creation_method
;
Olex2 1.2
(compiled 2018.05.29 svn.r3508 for OlexSys, GUI svn.r5506)
;
_cell_angle_alpha 90
_cell_angle_beta 93.9880(10)
_cell_angle_gamma 90
_cell_formula_units_Z 4
_cell_length_a 12.0332(2)
_cell_length_b 11.7530(2)
_cell_length_c 16.0509(2)
_cell_measurement_reflns_used 7679
_cell_measurement_temperature 293(2)
_cell_measurement_theta_max 75.8000
_cell_measurement_theta_min 4.4120
_cell_volume 2264.52(6)
_computing_cell_refinement 'CrysAlisPro 1.171.40.25a (Rigaku OD, 2018)'
_computing_data_collection 'CrysAlisPro 1.171.40.25a (Rigaku OD, 2018)'
_computing_data_reduction 'CrysAlisPro 1.171.40.25a (Rigaku OD, 2018)'
_computing_molecular_graphics 'Olex2 (Dolomanov et al., 2009)'
_computing_publication_material 'Olex2 (Dolomanov et al., 2009)'
_computing_structure_refinement 'XL (Sheldrick, 2008)'
_computing_structure_solution 'ShelXT (Sheldrick, 2015)'
_diffrn_ambient_temperature 293(2)
_diffrn_detector 'CCD plate'
_diffrn_detector_area_resol_mean 10.0000
_diffrn_detector_type HyPix
_diffrn_measured_fraction_theta_full 0.991
_diffrn_measured_fraction_theta_max 0.991
_diffrn_measurement_details
;
List of Runs (angles in degrees, time in seconds):

  # Type    Start    End  Width  t~exp~   \w     \q     \k     \f   Frames
--------------------------------------------------------------------------
  1  \w   -112.00 -64.00   1.00    0.10    --  -48.45-137.00-116.00   48
  2  \w    -97.00 -49.00   1.00    0.10    --  -48.45 132.00 129.00   48
  3  \w   -120.00 -66.00   1.00    0.10    --  -48.45-132.00  60.00   54
  4  \w     43.00  68.00   1.00    0.10    --   48.45-132.00  60.00   25
  5  \w   -112.00 -69.00   1.00    1.00    --  -86.25-132.00  60.00   43
  6  \w   -158.00-115.00   1.00    1.00    --  -86.25-132.00  60.00   43
  7  \w   -121.00 -96.00   1.00    1.00    --  -86.25-137.00-116.00   25
  8  \w     36.00 122.00   1.00    1.00    --  106.49-132.00  60.00   86
  9  \w     89.00 124.00   1.00    1.00    --  106.49-137.00-116.00   35
 10  \w   -120.00 -33.00   1.00    0.10    --  -48.45 -57.00  60.00   87
 11  \w     34.00 120.00   1.00    1.00    --  106.49 -57.00  30.00   86
 12  \w     92.00 156.00   1.00    1.00    --  106.49 125.00 -30.00   64
 13  \w     33.00  60.00   1.00    1.00    --  106.49 -19.00-150.00   27
 14  \w     64.00 118.00   1.00    1.00    --  106.49 -19.00-150.00   54
 15  \w     45.00 118.00   1.00    1.00    --  106.49 -38.00-180.00   73
 16  \w     93.00 118.00   1.00    1.00    --  106.49 132.00 129.00   25
;
_diffrn_measurement_device 'four-circle diffractometer'
_diffrn_measurement_device_type 'XtaLAB Synergy, Dualflex, HyPix'
_diffrn_measurement_method '\w scans'
_diffrn_measurement_specimen_support 'Mitegen 50um'
_diffrn_orient_matrix_type 'CrysAlisPro convention (1999,Acta A55,543-557)'
_diffrn_orient_matrix_UB_11 0.0686418000
_diffrn_orient_matrix_UB_12 0.0111541000
_diffrn_orient_matrix_UB_13 -0.0771259000
_diffrn_orient_matrix_UB_21 0.0034098000
_diffrn_orient_matrix_UB_22 -0.1305726000
_diffrn_orient_matrix_UB_23 -0.0079538000
_diffrn_orient_matrix_UB_31 -0.1083493000
_diffrn_orient_matrix_UB_32 0.0029627000
_diffrn_orient_matrix_UB_33 -0.0569950000
_diffrn_radiation_collimation 0.3
_diffrn_radiation_monochromator mirror
_diffrn_radiation_probe x-ray
_diffrn_radiation_type CuK\a
_diffrn_radiation_wavelength 1.54184
_diffrn_reflns_av_R_equivalents 0.0352
_diffrn_reflns_av_unetI/netI 0.0328
_diffrn_reflns_Laue_measured_fraction_full 0.991
_diffrn_reflns_Laue_measured_fraction_max 0.991
_diffrn_reflns_limit_h_max 10
_diffrn_reflns_limit_h_min -14
_diffrn_reflns_limit_k_max 14
_diffrn_reflns_limit_k_min -12
_diffrn_reflns_limit_l_max 19
_diffrn_reflns_limit_l_min -19
_diffrn_reflns_number 12637
_diffrn_reflns_point_group_measured_fraction_full 0.991
_diffrn_reflns_point_group_measured_fraction_max 0.991
_diffrn_reflns_theta_full 67.078
_diffrn_reflns_theta_max 67.078
_diffrn_reflns_theta_min 4.447
_diffrn_source 'micro-focus sealed X-ray tube'
_diffrn_source_current 24.0
_diffrn_source_power 1.2
_diffrn_source_target Mo
_diffrn_source_type 'PhotonJet (Cu) X-ray Source'
_diffrn_source_voltage 50.0
_exptl_absorpt_coefficient_mu 2.306
_exptl_absorpt_correction_T_max 1.00000
_exptl_absorpt_correction_T_min 0.57467
_exptl_absorpt_correction_type multi-scan
_exptl_absorpt_process_details
;
CrysAlisPro 1.171.40.25a (Rigaku Oxford Diffraction, 2018)
Empirical absorption correction using spherical harmonics,
 implemented in SCALE3 ABSPACK scaling algorithm.
;
_exptl_crystal_colour 'clear light colourless'
_exptl_crystal_colour_lustre clear
_exptl_crystal_colour_modifier light
_exptl_crystal_colour_primary colourless
_exptl_crystal_density_diffrn 1.344
_exptl_crystal_description block
_exptl_crystal_F_000 944
_exptl_crystal_size_max 0.2
_exptl_crystal_size_mid 0.15
_exptl_crystal_size_min 0.1
_refine_diff_density_max 0.784
_refine_diff_density_min -0.530
_refine_diff_density_rms 0.072
_refine_ls_extinction_method none
_refine_ls_goodness_of_fit_ref 1.067
_refine_ls_hydrogen_treatment constr
_refine_ls_matrix_type full
_refine_ls_number_parameters 316
_refine_ls_number_reflns 4000
_refine_ls_number_restraints 96
_refine_ls_restrained_S_all 1.122
_refine_ls_R_factor_all 0.0927
_refine_ls_R_factor_gt 0.0818
_refine_ls_shift/su_max 0.000
_refine_ls_shift/su_mean 0.000
_refine_ls_structure_factor_coef Fsqd
_refine_ls_weighting_details 'w=1/[\s^2^(Fo^2^)+(0.0673P)^2^+5.7598P] where P=(Fo^2^+2Fc^2^)/3'
_refine_ls_weighting_scheme calc
_refine_ls_wR_factor_gt 0.2041
_refine_ls_wR_factor_ref 0.2139
_reflns_Friedel_coverage 0.000
_reflns_number_gt 3476
_reflns_number_total 4000
_reflns_threshold_expression 'I > 2\s(I)'
_cod_data_source_file ja9b12610_si_003.cif
_cod_data_source_block 190929a
_cod_database_code 4134093
_shelx_shelxl_version_number 2014/7
_chemical_oxdiff_usercomment CPS
_shelx_space_group_comment
;
The symmetry employed for this shelxl refinement is uniquely defined
by the following loop, which should always be used as a source of
symmetry information in preference to the above space-group names.
They are only intended as comments.
;
_shelx_estimated_absorpt_t_max 0.802
_shelx_estimated_absorpt_t_min 0.656
_reflns_odcompleteness_completeness 98.97
_reflns_odcompleteness_iscentric 1
_reflns_odcompleteness_theta 66.97
_olex2_refinement_description
;
1. Fixed Uiso
 At 1.2 times of:
  All C(H) groups
2. Uiso/Uaniso restraints and constraints
F1 \\sim F1A \\sim F2 \\sim F2A \\sim F3 \\sim F3A \\sim F4 \\sim F4A \\sim B1:
within 2A with sigma of 0.004 and sigma for terminal atoms of 0.008
3. Others
 Fixed Sof: F1(0.5) F1A(0.5) F2(0.5) F2A(0.5) F3(0.5) F3A(0.5) F4(0.5) F4A(0.5)
4.a Aromatic/amide H refined with riding coordinates:
 C5(H5), C6(H6), C7(H7), C8(H8), C9(H9), C10(H10), C11(H11), C12(H12),
 C13(H13), C14(H14), C15(H15), C16(H16), C17(H17), C18(H18), C19(H19), C20(H20),
  C21(H21), C22(H22), C23(H23), C24(H24)
;
_olex2_submission_special_instructions 'No special instructions were received'
_oxdiff_exptl_absorpt_empirical_details
;
Empirical correction (ABSPACK) includes:
- Absorption correction using spherical harmonics
- Frame scaling
;
_oxdiff_exptl_absorpt_empirical_full_max 1.543
_oxdiff_exptl_absorpt_empirical_full_min 0.738

loop_
_space_group_symop_operation_xyz
'x, y, z'
'-x+1/2, y+1/2, -z+1/2'
'-x, -y, -z'
'x-1/2, -y-1/2, z-1/2'

loop_
_atom_site_label
_atom_site_type_symbol
_atom_site_fract_x
_atom_site_fract_y
_atom_site_fract_z
_atom_site_U_iso_or_equiv
_atom_site_adp_type
_atom_site_occupancy
_atom_site_site_symmetry_order
_atom_site_calc_flag
_atom_site_refinement_flags_posn
_atom_site_refinement_flags_adp
_atom_site_refinement_flags_occupancy
_atom_site_disorder_assembly
_atom_site_disorder_group
S1 S 0.65839(10) 0.51514(11) 0.31047(8) 0.0648(4) Uani 1 1 d . . . . .
P1 P 0.72129(8) 0.37791(9) 0.38046(7) 0.0481(3) Uani 1 1 d . . . . .
C1 C 0.8487(3) 0.3270(4) 0.3420(3) 0.0495(10) Uani 1 1 d . . . . .
C2 C 0.7443(3) 0.4189(4) 0.4874(3) 0.0483(9) Uani 1 1 d . . . . .
C3 C 0.6157(4) 0.2701(4) 0.3714(3) 0.0580(11) Uani 1 1 d . . . . .
C4 C 0.7333(4) 0.6286(4) 0.3617(3) 0.0571(11) Uani 1 1 d . . . . .
C5 C 0.8466(4) 0.4597(5) 0.5178(3) 0.0648(13) Uani 1 1 d . . . . .
H5 H 0.9064 0.4594 0.4841 0.078 Uiso 1 1 calc R . . . .
C6 C 0.8353(4) 0.6611(5) 0.3367(3) 0.0681(13) Uani 1 1 d . . . . .
H6 H 0.8673 0.6211 0.2945 0.082 Uiso 1 1 calc R . . . .
C7 C 0.6555(4) 0.4197(4) 0.5380(3) 0.0650(12) Uani 1 1 d . . . . .
H7 H 0.5861 0.3927 0.5179 0.078 Uiso 1 1 calc R . . . .
C8 C 0.8817(4) 0.3592(4) 0.2649(3) 0.0610(12) Uani 1 1 d . . . . .
H8 H 0.8391 0.4108 0.2324 0.073 Uiso 1 1 calc R . . . .
C9 C 1.0393(5) 0.2381(6) 0.2822(4) 0.0840(18) Uani 1 1 d . . . . .
H9 H 1.1039 0.2088 0.2620 0.101 Uiso 1 1 calc R . . . .
C10 C 0.9781(4) 0.3150(5) 0.2359(3) 0.0738(15) Uani 1 1 d . . . . .
H10 H 1.0011 0.3381 0.1844 0.089 Uiso 1 1 calc R . . . .
C11 C 0.5161(4) 0.2864(5) 0.3261(4) 0.0753(15) Uani 1 1 d . . . . .
H11 H 0.5011 0.3547 0.2983 0.090 Uiso 1 1 calc R . . . .
C12 C 0.9123(5) 0.2486(5) 0.3893(3) 0.0723(14) Uani 1 1 d . . . . .
H12 H 0.8910 0.2269 0.4416 0.087 Uiso 1 1 calc R . . . .
C13 C 0.7732(5) 0.5013(5) 0.6485(3) 0.0789(16) Uani 1 1 d . . . . .
H13 H 0.7830 0.5288 0.7028 0.095 Uiso 1 1 calc R . . . .
C14 C 0.8604(5) 0.5011(6) 0.5987(3) 0.0825(17) Uani 1 1 d . . . . .
H14 H 0.9294 0.5289 0.6191 0.099 Uiso 1 1 calc R . . . .
C15 C 0.6849(5) 0.6884(5) 0.4246(4) 0.0774(15) Uani 1 1 d . . . . .
H15 H 0.6160 0.6667 0.4421 0.093 Uiso 1 1 calc R . . . .
C16 C 0.6711(5) 0.4610(5) 0.6186(3) 0.0760(15) Uani 1 1 d . . . . .
H16 H 0.6118 0.4615 0.6529 0.091 Uiso 1 1 calc R . . . .
C17 C 0.8424(7) 0.8126(6) 0.4343(4) 0.096(2) Uani 1 1 d . . . . .
H17 H 0.8788 0.8758 0.4579 0.115 Uiso 1 1 calc R . . . .
C18 C 1.0070(5) 0.2027(6) 0.3590(4) 0.0857(17) Uani 1 1 d . . . . .
H18 H 1.0485 0.1486 0.3898 0.103 Uiso 1 1 calc R . . . .
C19 C 0.7411(7) 0.7810(6) 0.4607(4) 0.097(2) Uani 1 1 d . . . . .
H19 H 0.7099 0.8217 0.5030 0.116 Uiso 1 1 calc R . . . .
C20 C 0.6382(6) 0.1676(5) 0.4119(4) 0.0923(19) Uani 1 1 d . . . . .
H20 H 0.7057 0.1572 0.4428 0.111 Uiso 1 1 calc R . . . .
C21 C 0.8903(6) 0.7522(6) 0.3735(4) 0.0892(18) Uani 1 1 d . . . . .
H21 H 0.9602 0.7729 0.3571 0.107 Uiso 1 1 calc R . . . .
C22 C 0.4614(7) 0.0985(7) 0.3631(5) 0.110(3) Uani 1 1 d . . . . .
H22 H 0.4085 0.0407 0.3608 0.132 Uiso 1 1 calc R . . . .
C23 C 0.4379(5) 0.1990(7) 0.3226(5) 0.100(2) Uani 1 1 d . . . . .
H23 H 0.3696 0.2089 0.2927 0.120 Uiso 1 1 calc R . . . .
C24 C 0.5613(7) 0.0820(6) 0.4066(5) 0.110(2) Uani 1 1 d . . . . .
H24 H 0.5771 0.0126 0.4326 0.132 Uiso 1 1 calc R . . . .
F1 F 0.1477(7) -0.1827(8) 0.4188(5) 0.110(2) Uani 0.5 1 d . U P A 1
F1A F 0.1335(8) -0.0917(9) 0.4459(5) 0.118(2) Uani 0.5 1 d . U P A 2
F2 F 0.2267(8) -0.0138(8) 0.4388(6) 0.122(2) Uani 0.5 1 d . U P A 1
F2A F 0.2168(8) 0.0283(8) 0.3687(7) 0.124(2) Uani 0.5 1 d . U P A 2
F3 F 0.1466(10) -0.0358(10) 0.3177(8) 0.123(2) Uani 0.5 1 d . U P A 1
F3A F 0.1086(8) -0.0817(10) 0.3113(7) 0.121(2) Uani 0.5 1 d . U P A 2
F4 F 0.2731(9) -0.1419(10) 0.3400(6) 0.116(2) Uani 0.5 1 d . U P A 1
F4A F 0.3035(9) -0.1290(10) 0.3847(7) 0.120(2) Uani 0.5 1 d . U P A 2
B1 B 0.1915(8) -0.0934(9) 0.3794(6) 0.1017(16) Uani 1 1 d . U . . .

loop_
_atom_site_aniso_label
_atom_site_aniso_U_11
_atom_site_aniso_U_22
_atom_site_aniso_U_33
_atom_site_aniso_U_23
_atom_site_aniso_U_13
_atom_site_aniso_U_12
S1 0.0556(7) 0.0643(7) 0.0721(8) 0.0118(6) -0.0121(6) -0.0067(5)
P1 0.0425(6) 0.0519(6) 0.0498(6) 0.0020(5) 0.0032(4) -0.0077(4)
C1 0.045(2) 0.057(2) 0.046(2) -0.0046(18) 0.0015(17) -0.0055(18)
C2 0.048(2) 0.048(2) 0.050(2) 0.0025(18) 0.0084(18) -0.0006(17)
C3 0.054(2) 0.060(3) 0.060(3) -0.005(2) 0.010(2) -0.017(2)
C4 0.059(3) 0.053(3) 0.059(3) 0.014(2) 0.005(2) 0.000(2)
C5 0.051(2) 0.087(4) 0.057(3) -0.015(2) 0.009(2) -0.009(2)
C6 0.068(3) 0.071(3) 0.065(3) 0.007(2) 0.007(2) -0.014(3)
C7 0.057(3) 0.074(3) 0.066(3) 0.000(2) 0.020(2) -0.003(2)
C8 0.061(3) 0.071(3) 0.052(2) -0.004(2) 0.008(2) -0.010(2)
C9 0.066(3) 0.100(4) 0.088(4) -0.044(4) 0.016(3) 0.001(3)
C10 0.068(3) 0.092(4) 0.063(3) -0.021(3) 0.019(3) -0.014(3)
C11 0.051(3) 0.072(3) 0.104(4) -0.020(3) 0.009(3) -0.009(2)
C12 0.079(3) 0.076(3) 0.063(3) -0.001(3) 0.012(3) 0.014(3)
C13 0.094(4) 0.085(4) 0.058(3) -0.013(3) 0.014(3) 0.004(3)
C14 0.071(3) 0.112(5) 0.064(3) -0.029(3) 0.003(3) -0.010(3)
C15 0.084(4) 0.068(3) 0.083(4) 0.010(3) 0.024(3) 0.012(3)
C16 0.086(4) 0.076(3) 0.070(3) 0.001(3) 0.038(3) 0.006(3)
C17 0.133(6) 0.073(4) 0.080(4) 0.007(3) -0.016(4) -0.030(4)
C18 0.080(4) 0.092(4) 0.085(4) -0.014(3) 0.001(3) 0.030(3)
C19 0.147(7) 0.069(4) 0.075(4) -0.007(3) 0.013(4) 0.012(4)
C20 0.106(5) 0.078(4) 0.091(4) 0.017(3) -0.005(4) -0.039(3)
C21 0.096(4) 0.088(4) 0.083(4) 0.005(3) 0.002(3) -0.036(3)
C22 0.102(5) 0.093(5) 0.143(7) -0.034(5) 0.054(5) -0.055(4)
C23 0.053(3) 0.103(5) 0.145(6) -0.046(5) 0.011(3) -0.021(3)
C24 0.129(6) 0.088(5) 0.115(5) 0.011(4) 0.014(5) -0.055(5)
F1 0.104(4) 0.115(5) 0.112(4) 0.041(4) 0.016(4) -0.040(4)
F1A 0.123(4) 0.143(5) 0.090(4) 0.018(4) 0.030(3) -0.022(4)
F2 0.131(4) 0.124(4) 0.110(4) -0.019(4) 0.004(4) -0.018(4)
F2A 0.117(4) 0.120(4) 0.135(4) -0.001(4) 0.018(4) -0.020(4)
F3 0.132(5) 0.130(5) 0.107(4) 0.010(4) 0.006(4) -0.014(4)
F3A 0.119(5) 0.146(6) 0.096(4) 0.016(4) -0.017(4) -0.062(4)
F4 0.123(5) 0.124(4) 0.103(5) -0.008(4) 0.028(4) 0.014(4)
F4A 0.113(4) 0.129(4) 0.119(5) 0.004(4) 0.017(4) -0.001(4)
B1 0.101(3) 0.117(3) 0.089(3) 0.010(3) 0.018(3) -0.027(3)

loop_
_atom_type_symbol
_atom_type_description
_atom_type_scat_dispersion_real
_atom_type_scat_dispersion_imag
_atom_type_scat_source
C C 0.0181 0.0091 'International Tables Vol C Tables 4.2.6.8 and 6.1.1.4'
H H 0.0000 0.0000 'International Tables Vol C Tables 4.2.6.8 and 6.1.1.4'
B B 0.0090 0.0039 'International Tables Vol C Tables 4.2.6.8 and 6.1.1.4'
F F 0.0727 0.0534 'International Tables Vol C Tables 4.2.6.8 and 6.1.1.4'
P P 0.2955 0.4335 'International Tables Vol C Tables 4.2.6.8 and 6.1.1.4'
S S 0.3331 0.5567 'International Tables Vol C Tables 4.2.6.8 and 6.1.1.4'

loop_
_geom_angle_atom_site_label_1
_geom_angle_atom_site_label_2
_geom_angle_atom_site_label_3
_geom_angle
C4 S1 P1 100.26(15)
C1 P1 S1 111.12(15)
C2 P1 S1 109.65(15)
C2 P1 C1 109.98(19)
C2 P1 C3 109.3(2)
C3 P1 S1 105.97(17)
C3 P1 C1 110.7(2)
C8 C1 P1 121.6(4)
C8 C1 C12 119.4(4)
C12 C1 P1 119.0(3)
C5 C2 P1 120.6(3)
C5 C2 C7 119.7(4)
C7 C2 P1 119.4(3)
C11 C3 P1 122.2(4)
C11 C3 C20 120.3(5)
C20 C3 P1 117.5(4)
C6 C4 S1 120.6(4)
C6 C4 C15 120.0(5)
C15 C4 S1 119.3(4)
C2 C5 H5 120.0
C2 C5 C14 120.0(4)
C14 C5 H5 120.0
C4 C6 H6 119.8
C21 C6 C4 120.4(6)
C21 C6 H6 119.8
C2 C7 H7 120.3
C16 C7 C2 119.5(5)
C16 C7 H7 120.3
C1 C8 H8 120.0
C1 C8 C10 120.0(5)
C10 C8 H8 120.0
C10 C9 H9 119.5
C10 C9 C18 121.0(5)
C18 C9 H9 119.5
C8 C10 H10 119.9
C9 C10 C8 120.2(5)
C9 C10 H10 119.9
C3 C11 H11 120.6
C3 C11 C23 118.8(6)
C23 C11 H11 120.6
C1 C12 H12 119.9
C18 C12 C1 120.2(5)
C18 C12 H12 119.9
C14 C13 H13 119.9
C14 C13 C16 120.1(5)
C16 C13 H13 119.9
C5 C14 H14 119.9
C13 C14 C5 120.3(5)
C13 C14 H14 119.9
C4 C15 H15 120.5
C19 C15 C4 118.9(6)
C19 C15 H15 120.5
C7 C16 H16 119.8
C13 C16 C7 120.5(5)
C13 C16 H16 119.8
C19 C17 H17 119.7
C21 C17 H17 119.7
C21 C17 C19 120.6(6)
C9 C18 H18 120.4
C12 C18 C9 119.1(6)
C12 C18 H18 120.4
C15 C19 H19 119.9
C17 C19 C15 120.1(6)
C17 C19 H19 119.9
C3 C20 H20 119.9
C24 C20 C3 120.1(7)
C24 C20 H20 119.9
C6 C21 H21 120.1
C17 C21 C6 119.9(6)
C17 C21 H21 120.1
C23 C22 H22 119.6
C24 C22 H22 119.6
C24 C22 C23 120.9(6)
C11 C23 H23 120.0
C22 C23 C11 120.1(6)
C22 C23 H23 120.0
C20 C24 H24 120.1
C22 C24 C20 119.8(7)
C22 C24 H24 120.1
F1 B1 F2 108.4(9)
F1A B1 F2A 101.9(9)
F1A B1 F3A 103.7(9)
F1A B1 F4A 121.1(10)
F3 B1 F1 127.7(10)
F3 B1 F2 105.5(10)
F3 B1 F4 98.2(9)
F3A B1 F2A 87.5(8)
F4 B1 F1 102.4(10)
F4 B1 F2 114.6(9)
F4A B1 F2A 95.2(8)
F4A B1 F3A 133.3(10)

loop_
_geom_bond_atom_site_label_1
_geom_bond_atom_site_label_2
_geom_bond_distance
S1 P1 2.0779(17)
S1 C4 1.779(5)
P1 C1 1.795(4)
P1 C2 1.785(4)
P1 C3 1.793(4)
C1 C8 1.378(6)
C1 C12 1.390(7)
C2 C5 1.379(6)
C2 C7 1.386(6)
C3 C11 1.371(7)
C3 C20 1.387(8)
C4 C6 1.372(7)
C4 C15 1.391(7)
C5 H5 0.9300
C5 C14 1.386(7)
C6 H6 0.9300
C6 C21 1.371(8)
C7 H7 0.9300
C7 C16 1.383(7)
C8 H8 0.9300
C8 C10 1.381(7)
C9 H9 0.9300
C9 C10 1.354(8)
C9 C18 1.382(9)
C10 H10 0.9300
C11 H11 0.9300
C11 C23 1.392(8)
C12 H12 0.9300
C12 C18 1.379(7)
C13 H13 0.9300
C13 C14 1.362(8)
C13 C16 1.373(8)
C14 H14 0.9300
C15 H15 0.9300
C15 C19 1.386(9)
C16 H16 0.9300
C17 H17 0.9300
C17 C19 1.370(10)
C17 C21 1.367(9)
C18 H18 0.9300
C19 H19 0.9300
C20 H20 0.9300
C20 C24 1.366(8)
C21 H21 0.9300
C22 H22 0.9300
C22 C23 1.369(11)
C22 C24 1.361(11)
C23 H23 0.9300
C24 H24 0.9300
F1 B1 1.351(11)
F1A B1 1.314(11)
F2 B1 1.382(12)
F2A B1 1.476(13)
F3 B1 1.288(14)
F3A B1 1.435(13)
F4 B1 1.333(13)
F4A B1 1.408(14)
